data_4083527
loop_
_publ_author_name
'Namura, Kyo'
'Suzuki, Hiroharu'

_publ_section_title
;
 Synthesis, Structure, and Reactivity of Mixed-Ligand Dinuclear Ruthenium
 Polyhydrido Complexes Supported by
 1,4,7-Trimethyl-1,4,7-triazacyclononane and Bulky Phosphine Ligands
;
_journal_issue 12
_journal_name_full Organometallics
_journal_page_first 2968
_journal_paper_doi 10.1021/om500018j
_journal_volume 33
_journal_year 2014
_chemical_formula_sum 'C81 H160 F12 N6 O3 P6 Ru4'
_chemical_formula_weight 2084.25
_chemical_name_systematic
; 
 ? 
;
_space_group_IT_number 2
_symmetry_cell_setting triclinic
_symmetry_space_group_name_Hall '-P 1'
_symmetry_space_group_name_H-M 'P -1'
_atom_sites_solution_hydrogens geom
_atom_sites_solution_primary direct
_atom_sites_solution_secondary difmap
_audit_creation_method SHELXL-97
_cell_angle_alpha 75.8660(13)
_cell_angle_beta 81.4070(14)
_cell_angle_gamma 87.9430(15)
_cell_formula_units_Z 2
_cell_length_a 11.3170(6)
_cell_length_b 19.7994(10)
_cell_length_c 21.3448(10)
_cell_measurement_reflns_used 46434
_cell_measurement_temperature 123(2)
_cell_measurement_theta_max 27.48
_cell_measurement_theta_min 3.05
_cell_volume 4585.9(4)
_computing_cell_refinement PROCESS-AUTO
_computing_data_collection 'PROCESS-AUTO (Rigaku, 1998)'
_computing_data_reduction 'SHELXS-97 (Sheldrick, 1990)'
_computing_molecular_graphics 'ORTEX (P.McArdle, 1995)'
_computing_publication_material SHELXL-97
_computing_structure_refinement 'SHELXL-97 (Sheldrick, 1997)'
_computing_structure_solution SHELXS-97
_diffrn_ambient_temperature 123(2)
_diffrn_detector_area_resol_mean 10
_diffrn_measured_fraction_theta_full 0.982
_diffrn_measured_fraction_theta_max 0.982
_diffrn_measurement_device_type 'Rigaku R-AXIS RAPID Imaging Plate'
_diffrn_measurement_method \w
_diffrn_radiation_monochromator graphite
_diffrn_radiation_source 'Rigaku Rotating Anode Ultrax18'
_diffrn_radiation_type MoK\a
_diffrn_radiation_wavelength 0.71069
_diffrn_reflns_av_R_equivalents 0.0680
_diffrn_reflns_av_sigmaI/netI 0.0942
_diffrn_reflns_limit_h_max 14
_diffrn_reflns_limit_h_min -14
_diffrn_reflns_limit_k_max 25
_diffrn_reflns_limit_k_min -25
_diffrn_reflns_limit_l_max 27
_diffrn_reflns_limit_l_min -27
_diffrn_reflns_number 46389
_diffrn_reflns_theta_full 27.48
_diffrn_reflns_theta_max 27.48
_diffrn_reflns_theta_min 3.05
_exptl_absorpt_coefficient_mu 0.824
_exptl_absorpt_correction_T_max 1.0000
_exptl_absorpt_correction_T_min 0.6055
_exptl_absorpt_correction_type empirical
_exptl_crystal_colour red
_exptl_crystal_density_diffrn 1.509
_exptl_crystal_density_meas ?
_exptl_crystal_density_method 'not measured'
_exptl_crystal_description platelet
_exptl_crystal_F_000 2172
_exptl_crystal_size_max 0.240
_exptl_crystal_size_mid 0.050
_exptl_crystal_size_min 0.020
_refine_diff_density_max 1.749
_refine_diff_density_min -3.451
_refine_diff_density_rms 0.180
_refine_ls_extinction_coef 0.0017(3)
_refine_ls_extinction_expression Fc^*^=kFc[1+0.001xFc^2^\l^3^/sin(2\q)]^-1/4^
_refine_ls_extinction_method SHELXL
_refine_ls_goodness_of_fit_ref 1.075
_refine_ls_hydrogen_treatment refall
_refine_ls_matrix_type full
_refine_ls_number_parameters 1011
_refine_ls_number_reflns 20643
_refine_ls_number_restraints 0
_refine_ls_restrained_S_all 1.075
_refine_ls_R_factor_all 0.1218
_refine_ls_R_factor_gt 0.0774
_refine_ls_shift/su_max 0.000
_refine_ls_shift/su_mean 0.000
_refine_ls_structure_factor_coef Fsqd
_refine_ls_weighting_details 'calc w=1/[\s^2^(Fo^2^)+(0.1190P)^2^+8.6489P] where P=(Fo^2^+2Fc^2^)/3'
_refine_ls_weighting_scheme calc
_refine_ls_wR_factor_gt 0.1946
_refine_ls_wR_factor_ref 0.2290
_reflns_number_gt 13169
_reflns_number_total 20643
_reflns_threshold_expression >2sigma(I)
_cod_data_source_file om500018j_si_001.cif
_cod_data_source_block 9cPF6
_cod_depositor_comments
;
The following automatic conversions were performed:

'_symmetry_cell_setting' value 'Triclinic' changed to 'triclinic'
according to
/usr/data/users/saulius/crontab/automatic-downloads/rss-feeds/ACS/lib/dictionaries/cif_core.dic
dictionary named 'cif_core.dic' version 2.4.2 from
2011-04-26.

'_exptl_absorpt_correction_type' value 'Empirical'
changed to 'empirical' according to
/usr/data/users/saulius/crontab/automatic-downloads/rss-feeds/ACS/lib/dictionaries/cif_core.dic
dictionary named 'cif_core.dic' version 2.4.2 from 2011-04-26.

Automatic conversion script
Id: cif_fix_values 2281 2013-09-26 08:29:07Z andrius 

 Adding full bibliography for 4083517--4083527.cif.

The following automatic conversions were performed:

'_exptl_crystal_density_meas' value 'not measured' was changed to '?'
- the value is perceived as not measured.

Automatic conversion script
Id: cif_fix_values 3008 2015-01-20 13:52:24Z robertas 
;
_cod_original_sg_symbol_H-M P-1
_cod_database_code 4083527

loop_
_symmetry_equiv_pos_as_xyz
'x, y, z'
'-x, -y, -z'

loop_
_atom_site_label
_atom_site_type_symbol
_atom_site_fract_x
_atom_site_fract_y
_atom_site_fract_z
_atom_site_U_iso_or_equiv
_atom_site_adp_type
_atom_site_occupancy
_atom_site_symmetry_multiplicity
_atom_site_calc_flag
_atom_site_refinement_flags
_atom_site_disorder_assembly
_atom_site_disorder_group
Ru1 Ru 0.85635(5) 0.41506(3) 0.24761(3) 0.02913(16) Uani 1 1 d . . .
Ru2 Ru 0.85728(4) 0.36068(3) 0.37385(3) 0.02504(15) Uani 1 1 d . . .
Ru3 Ru 0.57225(5) 0.14214(3) 0.11482(3) 0.02740(15) Uani 1 1 d . . .
Ru4 Ru 0.50722(5) 0.01521(3) 0.18777(3) 0.02708(15) Uani 1 1 d . . .
P1 P 0.70415(14) 0.33536(9) 0.45665(9) 0.0255(4) Uani 1 1 d . . .
P2 P 0.99972(15) 0.30023(9) 0.42792(9) 0.0265(4) Uani 1 1 d . . .
P3 P 0.63589(15) -0.06923(10) 0.22792(9) 0.0278(4) Uani 1 1 d . . .
P4 P 0.32938(15) -0.02542(10) 0.24794(9) 0.0290(4) Uani 1 1 d . . .
P5 P 0.35611(18) 0.61098(12) 0.16812(10) 0.0383(5) Uani 1 1 d . . .
P6 P 0.87727(19) 0.70721(12) 0.02384(11) 0.0422(5) Uani 1 1 d . . .
F1 F 0.4363(4) 0.5901(3) 0.2252(2) 0.0520(13) Uani 1 1 d . . .
F2 F 0.2445(5) 0.6241(4) 0.2179(2) 0.0639(16) Uani 1 1 d . . .
F3 F 0.2766(4) 0.6316(3) 0.1092(2) 0.0506(12) Uani 1 1 d . . .
F4 F 0.4670(4) 0.5974(3) 0.1166(2) 0.0579(14) Uani 1 1 d . . .
F5 F 0.3162(6) 0.5322(3) 0.1804(3) 0.0681(16) Uani 1 1 d . . .
F6 F 0.3954(5) 0.6905(3) 0.1534(3) 0.0633(15) Uani 1 1 d . . .
F7 F 0.8590(10) 0.6864(5) 0.1009(5) 0.059(3) Uiso 0.612(11) 1 d P A 1
F8 F 0.7652(9) 0.7584(5) 0.0268(5) 0.062(3) Uiso 0.612(11) 1 d P A 1
F9 F 0.8911(11) 0.7304(5) -0.0542(5) 0.064(3) Uiso 0.612(11) 1 d P A 1
F10 F 0.9873(13) 0.6558(8) 0.0195(7) 0.103(5) Uiso 0.612(11) 1 d P A 1
F11 F 0.9583(11) 0.7717(6) 0.0200(5) 0.070(3) Uiso 0.612(11) 1 d P A 1
F12 F 0.7934(11) 0.6455(6) 0.0237(6) 0.080(3) Uiso 0.612(11) 1 d P A 1
F7A F 0.9267(17) 0.6906(8) 0.0936(8) 0.064(4) Uiso 0.388(11) 1 d P A 2
F8A F 0.752(2) 0.6992(14) 0.0665(12) 0.120(9) Uiso 0.388(11) 1 d P A 2
F9A F 0.8231(15) 0.7203(8) -0.0430(7) 0.057(4) Uiso 0.388(11) 1 d P A 2
F10A F 1.010(2) 0.7097(13) -0.0120(11) 0.106(7) Uiso 0.388(11) 1 d P A 2
F11A F 0.900(2) 0.7897(12) 0.0224(11) 0.097(7) Uiso 0.388(11) 1 d P A 2
F12A F 0.8792(16) 0.6258(9) 0.0261(8) 0.067(5) Uiso 0.388(11) 1 d P A 2
O1 O 0.7994(7) 0.2683(4) 0.2495(3) 0.071(2) Uani 1 1 d . . .
O2 O 0.5550(6) 0.1704(3) 0.2477(3) 0.0478(14) Uani 1 1 d . . .
O3 O 0.3164(7) 0.5326(4) 0.0246(3) 0.0671(19) Uani 1 1 d . . .
N1 N 0.9748(6) 0.4301(4) 0.1554(3) 0.0368(15) Uani 1 1 d . . .
N2 N 0.7302(6) 0.4621(4) 0.1827(3) 0.0427(17) Uani 1 1 d . . .
N3 N 0.9051(5) 0.5245(3) 0.2338(3) 0.0291(12) Uani 1 1 d . . .
N4 N 0.5081(5) 0.2473(3) 0.0773(3) 0.0348(14) Uani 1 1 d . . .
N5 N 0.7419(5) 0.1957(3) 0.0747(3) 0.0296(13) Uani 1 1 d . . .
N6 N 0.5767(5) 0.1412(3) 0.0114(3) 0.0301(13) Uani 1 1 d . . .
C1 C 0.8203(8) 0.3248(5) 0.2512(4) 0.049(2) Uani 1 1 d . . .
C2 C 0.9055(8) 0.4536(6) 0.0995(4) 0.054(2) Uani 1 1 d . . .
H2A H 0.9340 0.4282 0.0655 0.065 Uiso 1 1 calc R . .
H2B H 0.9200 0.5039 0.0801 0.065 Uiso 1 1 calc R . .
C3 C 0.7736(9) 0.4414(7) 0.1205(4) 0.063(3) Uani 1 1 d . . .
H3A H 0.7298 0.4684 0.0857 0.076 Uiso 1 1 calc R . .
H3B H 0.7561 0.3914 0.1264 0.076 Uiso 1 1 calc R . .
C4 C 0.7330(8) 0.5400(5) 0.1716(4) 0.051(2) Uani 1 1 d . . .
H4A H 0.7773 0.5603 0.1277 0.061 Uiso 1 1 calc R . .
H4B H 0.6502 0.5581 0.1725 0.061 Uiso 1 1 calc R . .
C5 C 0.7905(7) 0.5631(5) 0.2216(4) 0.0443(19) Uani 1 1 d . . .
H5A H 0.7345 0.5553 0.2630 0.053 Uiso 1 1 calc R . .
H5B H 0.8075 0.6137 0.2064 0.053 Uiso 1 1 calc R . .
C6 C 0.9978(7) 0.5461(4) 0.1753(4) 0.0399(18) Uani 1 1 d . . .
H6A H 1.0565 0.5771 0.1844 0.048 Uiso 1 1 calc R . .
H6B H 0.9595 0.5726 0.1380 0.048 Uiso 1 1 calc R . .
C7 C 1.0617(7) 0.4842(4) 0.1575(4) 0.0410(18) Uani 1 1 d . . .
H7A H 1.1114 0.4991 0.1142 0.049 Uiso 1 1 calc R . .
H7B H 1.1153 0.4641 0.1899 0.049 Uiso 1 1 calc R . .
C8 C 1.0436(9) 0.3672(5) 0.1469(5) 0.059(3) Uani 1 1 d . . .
H8A H 0.9886 0.3308 0.1450 0.089 Uiso 1 1 calc R . .
H8B H 1.0878 0.3503 0.1839 0.089 Uiso 1 1 calc R . .
H8C H 1.1000 0.3787 0.1063 0.089 Uiso 1 1 calc R . .
C9 C 0.6056(7) 0.4360(6) 0.2062(5) 0.059(3) Uani 1 1 d . . .
H9A H 0.6053 0.3850 0.2155 0.088 Uiso 1 1 calc R . .
H9B H 0.5552 0.4549 0.1724 0.088 Uiso 1 1 calc R . .
H9C H 0.5743 0.4509 0.2460 0.088 Uiso 1 1 calc R . .
C10 C 0.9441(8) 0.5422(5) 0.2907(4) 0.046(2) Uani 1 1 d . . .
H10A H 0.8797 0.5317 0.3278 0.069 Uiso 1 1 calc R . .
H10B H 0.9635 0.5920 0.2800 0.069 Uiso 1 1 calc R . .
H10C H 1.0150 0.5148 0.3020 0.069 Uiso 1 1 calc R . .
C11 C 0.7301(6) 0.3256(4) 0.5422(4) 0.0300(15) Uani 1 1 d . . .
H11 H 0.7988 0.2926 0.5485 0.036 Uiso 1 1 calc R . .
C12 C 0.7681(6) 0.3925(4) 0.5583(3) 0.0304(15) Uani 1 1 d . . .
H12A H 0.8466 0.4091 0.5331 0.036 Uiso 1 1 calc R . .
H12B H 0.7082 0.4298 0.5488 0.036 Uiso 1 1 calc R . .
C13 C 0.7749(7) 0.3698(4) 0.6312(4) 0.0366(17) Uani 1 1 d . . .
H13A H 0.7668 0.4102 0.6511 0.044 Uiso 1 1 calc R . .
H13B H 0.8516 0.3460 0.6393 0.044 Uiso 1 1 calc R . .
C14 C 0.6682(7) 0.3190(4) 0.6588(4) 0.0386(17) Uani 1 1 d . . .
H14A H 0.6011 0.3424 0.6806 0.046 Uiso 1 1 calc R . .
H14B H 0.6924 0.2778 0.6911 0.046 Uiso 1 1 calc R . .
C15 C 0.6304(6) 0.2968(4) 0.5998(3) 0.0307(15) Uani 1 1 d . . .
H15A H 0.6252 0.2455 0.6085 0.037 Uiso 1 1 calc R . .
H15B H 0.5520 0.3171 0.5902 0.037 Uiso 1 1 calc R . .
C16 C 0.6296(6) 0.2519(4) 0.4618(3) 0.0281(14) Uani 1 1 d . . .
H16 H 0.6820 0.2146 0.4838 0.034 Uiso 1 1 calc R . .
C17 C 0.6243(6) 0.2375(4) 0.3942(4) 0.0314(15) Uani 1 1 d . . .
H17A H 0.5987 0.2796 0.3635 0.038 Uiso 1 1 calc R . .
H17B H 0.7033 0.2225 0.3754 0.038 Uiso 1 1 calc R . .
C18 C 0.5326(7) 0.1794(4) 0.4079(4) 0.0397(18) Uani 1 1 d . . .
H18A H 0.5005 0.1775 0.3677 0.048 Uiso 1 1 calc R . .
H18B H 0.5679 0.1337 0.4261 0.048 Uiso 1 1 calc R . .
C19 C 0.4361(7) 0.1994(5) 0.4575(4) 0.0413(19) Uani 1 1 d . . .
H19A H 0.3925 0.1575 0.4851 0.050 Uiso 1 1 calc R . .
H19B H 0.3782 0.2318 0.4353 0.050 Uiso 1 1 calc R . .
C20 C 0.5015(6) 0.2352(4) 0.4998(4) 0.0305(15) Uani 1 1 d . . .
H20A H 0.5048 0.2037 0.5433 0.037 Uiso 1 1 calc R . .
H20B H 0.4596 0.2785 0.5056 0.037 Uiso 1 1 calc R . .
C21 C 0.5798(6) 0.3998(4) 0.4494(3) 0.0279(14) Uani 1 1 d . . .
H21 H 0.5256 0.3902 0.4921 0.033 Uiso 1 1 calc R . .
C22 C 0.6198(6) 0.4774(4) 0.4326(4) 0.0322(15) Uani 1 1 d . . .
H22A H 0.6138 0.4945 0.4729 0.039 Uiso 1 1 calc R . .
H22B H 0.7037 0.4824 0.4107 0.039 Uiso 1 1 calc R . .
C23 C 0.5358(6) 0.5187(4) 0.3870(4) 0.0346(16) Uani 1 1 d . . .
H23A H 0.4996 0.5581 0.4040 0.042 Uiso 1 1 calc R . .
H23B H 0.5803 0.5374 0.3428 0.042 Uiso 1 1 calc R . .
C24 C 0.4392(6) 0.4677(4) 0.3845(4) 0.0337(16) Uani 1 1 d . . .
H24A H 0.3709 0.4672 0.4195 0.040 Uiso 1 1 calc R . .
H24B H 0.4100 0.4798 0.3417 0.040 Uiso 1 1 calc R . .
C25 C 0.5036(6) 0.3979(4) 0.3950(4) 0.0327(16) Uani 1 1 d . . .
H25A H 0.5551 0.3932 0.3545 0.039 Uiso 1 1 calc R . .
H25B H 0.4460 0.3588 0.4093 0.039 Uiso 1 1 calc R . .
C26 C 1.1410(6) 0.2912(4) 0.3737(4) 0.0379(17) Uani 1 1 d . . .
H26 H 1.1959 0.2615 0.4016 0.045 Uiso 1 1 calc R . .
C27 C 1.2078(6) 0.3597(5) 0.3386(4) 0.0402(18) Uani 1 1 d . . .
H27A H 1.2527 0.3759 0.3686 0.048 Uiso 1 1 calc R . .
H27B H 1.1512 0.3966 0.3218 0.048 Uiso 1 1 calc R . .
C28 C 1.2942(8) 0.3412(5) 0.2818(5) 0.051(2) Uani 1 1 d . . .
H28A H 1.2935 0.3782 0.2412 0.062 Uiso 1 1 calc R . .
H28B H 1.3768 0.3359 0.2924 0.062 Uiso 1 1 calc R . .
C29 C 1.2498(7) 0.2730(5) 0.2735(5) 0.050(2) Uani 1 1 d . . .
H29A H 1.2401 0.2772 0.2274 0.060 Uiso 1 1 calc R . .
H29B H 1.3077 0.2353 0.2862 0.060 Uiso 1 1 calc R . .
C30 C 1.1309(7) 0.2571(4) 0.3171(4) 0.0399(18) Uani 1 1 d . . .
H30A H 1.1184 0.2062 0.3333 0.048 Uiso 1 1 calc R . .
H30B H 1.0642 0.2775 0.2935 0.048 Uiso 1 1 calc R . .
C31 C 0.9642(6) 0.2079(4) 0.4704(4) 0.0318(15) Uani 1 1 d . . .
H31 H 0.8967 0.2097 0.5060 0.038 Uiso 1 1 calc R . .
C32 C 1.0586(7) 0.1592(4) 0.5037(5) 0.045(2) Uani 1 1 d . . .
H32A H 1.1399 0.1712 0.4798 0.054 Uiso 1 1 calc R . .
H32B H 1.0567 0.1625 0.5494 0.054 Uiso 1 1 calc R . .
C33 C 1.0230(8) 0.0864(4) 0.5014(4) 0.0430(19) Uani 1 1 d . . .
H33A H 0.9551 0.0680 0.5356 0.052 Uiso 1 1 calc R . .
H33B H 1.0909 0.0535 0.5063 0.052 Uiso 1 1 calc R . .
C34 C 0.9873(8) 0.0994(4) 0.4330(4) 0.0431(19) Uani 1 1 d . . .
H34A H 1.0588 0.1051 0.3993 0.052 Uiso 1 1 calc R . .
H34B H 0.9384 0.0605 0.4293 0.052 Uiso 1 1 calc R . .
C35 C 0.9151(6) 0.1662(4) 0.4260(4) 0.0356(17) Uani 1 1 d . . .
H35A H 0.8291 0.1559 0.4405 0.043 Uiso 1 1 calc R . .
H35B H 0.9259 0.1933 0.3799 0.043 Uiso 1 1 calc R . .
C36 C 1.0533(6) 0.3344(4) 0.4920(3) 0.0299(15) Uani 1 1 d . . .
H36 H 0.9866 0.3252 0.5294 0.036 Uiso 1 1 calc R . .
C37 C 1.0761(6) 0.4133(4) 0.4764(4) 0.0325(16) Uani 1 1 d . . .
H37A H 1.1346 0.4286 0.4364 0.039 Uiso 1 1 calc R . .
H37B H 1.0010 0.4399 0.4710 0.039 Uiso 1 1 calc R . .
C38 C 1.1264(7) 0.4220(4) 0.5370(4) 0.0366(17) Uani 1 1 d . . .
H38A H 1.1737 0.4655 0.5269 0.044 Uiso 1 1 calc R . .
H38B H 1.0613 0.4231 0.5733 0.044 Uiso 1 1 calc R . .
C39 C 1.2054(8) 0.3583(5) 0.5543(5) 0.053(2) Uani 1 1 d . . .
H39A H 1.2903 0.3708 0.5383 0.063 Uiso 1 1 calc R . .
H39B H 1.1961 0.3398 0.6022 0.063 Uiso 1 1 calc R . .
C40 C 1.1668(7) 0.3040(5) 0.5220(4) 0.0427(19) Uani 1 1 d . . .
H40A H 1.1481 0.2593 0.5546 0.051 Uiso 1 1 calc R . .
H40B H 1.2307 0.2960 0.4876 0.051 Uiso 1 1 calc R . .
C41 C 0.5628(6) 0.1556(4) 0.1970(4) 0.0398(19) Uani 1 1 d . . .
C42 C 0.6044(7) 0.2941(4) 0.0831(4) 0.0374(17) Uani 1 1 d . . .
H42A H 0.6070 0.2918 0.1297 0.045 Uiso 1 1 calc R . .
H42B H 0.5870 0.3428 0.0612 0.045 Uiso 1 1 calc R . .
C43 C 0.7232(6) 0.2724(4) 0.0521(4) 0.0354(17) Uani 1 1 d . . .
H43A H 0.7270 0.2853 0.0040 0.042 Uiso 1 1 calc R . .
H43B H 0.7880 0.2976 0.0634 0.042 Uiso 1 1 calc R . .
C44 C 0.7885(6) 0.1638(4) 0.0188(3) 0.0323(15) Uani 1 1 d . . .
H44A H 0.8611 0.1891 -0.0063 0.039 Uiso 1 1 calc R . .
H44B H 0.8107 0.1147 0.0360 0.039 Uiso 1 1 calc R . .
C45 C 0.6959(7) 0.1672(4) -0.0250(4) 0.0356(17) Uani 1 1 d . . .
H45A H 0.6878 0.2160 -0.0497 0.043 Uiso 1 1 calc R . .
H45B H 0.7229 0.1390 -0.0569 0.043 Uiso 1 1 calc R . .
C46 C 0.4788(7) 0.1896(4) -0.0104(4) 0.0382(18) Uani 1 1 d . . .
H46A H 0.4006 0.1680 0.0102 0.046 Uiso 1 1 calc R . .
H46B H 0.4827 0.1982 -0.0584 0.046 Uiso 1 1 calc R . .
C47 C 0.4896(7) 0.2578(4) 0.0078(4) 0.0370(17) Uani 1 1 d . . .
H47A H 0.5576 0.2845 -0.0210 0.044 Uiso 1 1 calc R . .
H47B H 0.4160 0.2854 0.0007 0.044 Uiso 1 1 calc R . .
C48 C 0.3959(7) 0.2634(5) 0.1168(4) 0.048(2) Uani 1 1 d . . .
H48A H 0.3330 0.2310 0.1161 0.073 Uiso 1 1 calc R . .
H48B H 0.3712 0.3112 0.0985 0.073 Uiso 1 1 calc R . .
H48C H 0.4096 0.2587 0.1620 0.073 Uiso 1 1 calc R . .
C49 C 0.8282(6) 0.1826(4) 0.1219(4) 0.0360(17) Uani 1 1 d . . .
H49A H 0.7975 0.2023 0.1591 0.054 Uiso 1 1 calc R . .
H49B H 0.9049 0.2044 0.1006 0.054 Uiso 1 1 calc R . .
H49C H 0.8395 0.1322 0.1374 0.054 Uiso 1 1 calc R . .
C50 C 0.5519(7) 0.0721(4) 0.0020(4) 0.0373(17) Uani 1 1 d . . .
H50A H 0.6181 0.0405 0.0134 0.056 Uiso 1 1 calc R . .
H50B H 0.5430 0.0763 -0.0438 0.056 Uiso 1 1 calc R . .
H50C H 0.4778 0.0535 0.0300 0.056 Uiso 1 1 calc R . .
C51 C 0.5924(6) -0.1618(4) 0.2678(4) 0.0328(16) Uani 1 1 d . . .
H51 H 0.5220 -0.1611 0.3020 0.039 Uiso 1 1 calc R . .
C52 C 0.5535(6) -0.2002(4) 0.2184(4) 0.0329(16) Uani 1 1 d . . .
H52A H 0.4722 -0.2198 0.2340 0.040 Uiso 1 1 calc R . .
H52B H 0.5538 -0.1677 0.1750 0.040 Uiso 1 1 calc R . .
C53 C 0.6455(7) -0.2588(4) 0.2145(4) 0.0397(18) Uani 1 1 d . . .
H53A H 0.6099 -0.2984 0.2032 0.048 Uiso 1 1 calc R . .
H53B H 0.7162 -0.2417 0.1817 0.048 Uiso 1 1 calc R . .
C54 C 0.6786(7) -0.2795(4) 0.2833(4) 0.0382(17) Uani 1 1 d . . .
H54A H 0.7556 -0.3049 0.2839 0.046 Uiso 1 1 calc R . .
H54B H 0.6158 -0.3091 0.3139 0.046 Uiso 1 1 calc R . .
C55 C 0.6884(7) -0.2098(4) 0.3008(4) 0.0384(17) Uani 1 1 d . . .
H55A H 0.7691 -0.1896 0.2843 0.046 Uiso 1 1 calc R . .
H55B H 0.6731 -0.2158 0.3487 0.046 Uiso 1 1 calc R . .
C56 C 0.7263(7) -0.0483(4) 0.2883(4) 0.0326(15) Uani 1 1 d . . .
H56 H 0.8004 -0.0773 0.2875 0.039 Uiso 1 1 calc R . .
C57 C 0.6623(8) -0.0646(5) 0.3595(4) 0.045(2) Uani 1 1 d . . .
H57A H 0.5757 -0.0547 0.3610 0.054 Uiso 1 1 calc R . .
H57B H 0.6735 -0.1140 0.3818 0.054 Uiso 1 1 calc R . .
C58 C 0.7221(10) -0.0164(6) 0.3906(5) 0.058(3) Uani 1 1 d . . .
H58A H 0.6678 -0.0057 0.4279 0.070 Uiso 1 1 calc R . .
H58B H 0.7963 -0.0374 0.4062 0.070 Uiso 1 1 calc R . .
C59 C 0.7490(13) 0.0472(6) 0.3371(5) 0.075(3) Uani 1 1 d . . .
H59A H 0.8226 0.0695 0.3424 0.090 Uiso 1 1 calc R . .
H59B H 0.6825 0.0809 0.3389 0.090 Uiso 1 1 calc R . .
C60 C 0.7653(8) 0.0279(4) 0.2729(4) 0.0431(19) Uani 1 1 d . . .
H60A H 0.8500 0.0332 0.2525 0.052 Uiso 1 1 calc R . .
H60B H 0.7154 0.0578 0.2429 0.052 Uiso 1 1 calc R . .
C61 C 0.7612(6) -0.0844(4) 0.1646(3) 0.0310(15) Uani 1 1 d . . .
H61 H 0.8000 -0.1295 0.1833 0.037 Uiso 1 1 calc R . .
C62 C 0.7256(6) -0.0891(4) 0.0979(3) 0.0338(16) Uani 1 1 d . . .
H62A H 0.7122 -0.1382 0.0977 0.041 Uiso 1 1 calc R . .
H62B H 0.6515 -0.0624 0.0897 0.041 Uiso 1 1 calc R . .
C63 C 0.8309(7) -0.0579(5) 0.0457(4) 0.0437(19) Uani 1 1 d . . .
H63A H 0.8593 -0.0911 0.0188 0.052 Uiso 1 1 calc R . .
H63B H 0.8064 -0.0142 0.0167 0.052 Uiso 1 1 calc R . .
C64 C 0.9286(6) -0.0435(5) 0.0823(4) 0.0415(19) Uani 1 1 d . . .
H64A H 0.9781 -0.0032 0.0564 0.050 Uiso 1 1 calc R . .
H64B H 0.9809 -0.0846 0.0929 0.050 Uiso 1 1 calc R . .
C65 C 0.8594(6) -0.0278(4) 0.1440(4) 0.0370(17) Uani 1 1 d . . .
H65A H 0.8242 0.0195 0.1348 0.044 Uiso 1 1 calc R . .
H65B H 0.9113 -0.0318 0.1782 0.044 Uiso 1 1 calc R . .
C66 C 0.2011(6) 0.0270(4) 0.2165(4) 0.0311(15) Uani 1 1 d . . .
H66 H 0.1264 0.0019 0.2406 0.037 Uiso 1 1 calc R . .
C67 C 0.1939(7) 0.0389(4) 0.1429(4) 0.0352(17) Uani 1 1 d . . .
H67A H 0.2745 0.0364 0.1182 0.042 Uiso 1 1 calc R . .
H67B H 0.1427 0.0030 0.1353 0.042 Uiso 1 1 calc R . .
C68 C 0.1404(8) 0.1111(5) 0.1212(4) 0.046(2) Uani 1 1 d . . .
H68A H 0.1999 0.1428 0.0902 0.056 Uiso 1 1 calc R . .
H68B H 0.0697 0.1086 0.0996 0.056 Uiso 1 1 calc R . .
C69 C 0.1046(7) 0.1372(5) 0.1827(4) 0.0425(19) Uani 1 1 d . . .
H69A H 0.0213 0.1239 0.2024 0.051 Uiso 1 1 calc R . .
H69B H 0.1125 0.1885 0.1733 0.051 Uiso 1 1 calc R . .
C70 C 0.1927(7) 0.1009(4) 0.2274(4) 0.0373(17) Uani 1 1 d . . .
H70A H 0.1625 0.1000 0.2736 0.045 Uiso 1 1 calc R . .
H70B H 0.2715 0.1243 0.2152 0.045 Uiso 1 1 calc R . .
C71 C 0.2982(6) -0.0173(4) 0.3346(4) 0.0343(16) Uani 1 1 d . . .
H71 H 0.2108 -0.0082 0.3446 0.041 Uiso 1 1 calc R . .
C72 C 0.3659(7) 0.0426(4) 0.3464(3) 0.0324(16) Uani 1 1 d . . .
H72A H 0.4502 0.0436 0.3254 0.039 Uiso 1 1 calc R . .
H72B H 0.3281 0.0879 0.3291 0.039 Uiso 1 1 calc R . .
C73 C 0.3577(8) 0.0272(5) 0.4199(4) 0.047(2) Uani 1 1 d . . .
H73A H 0.2862 0.0499 0.4386 0.057 Uiso 1 1 calc R . .
H73B H 0.4294 0.0450 0.4321 0.057 Uiso 1 1 calc R . .
C74 C 0.3489(8) -0.0514(5) 0.4457(4) 0.0434(19) Uani 1 1 d . . .
H74A H 0.2807 -0.0640 0.4812 0.052 Uiso 1 1 calc R . .
H74B H 0.4232 -0.0703 0.4627 0.052 Uiso 1 1 calc R . .
C75 C 0.3304(6) -0.0804(4) 0.3868(4) 0.0330(16) Uani 1 1 d . . .
H75A H 0.4045 -0.1028 0.3706 0.040 Uiso 1 1 calc R . .
H75B H 0.2651 -0.1151 0.3993 0.040 Uiso 1 1 calc R . .
C76 C 0.2743(6) -0.1159(4) 0.2577(3) 0.0314(15) Uani 1 1 d . . .
H76 H 0.3350 -0.1482 0.2785 0.038 Uiso 1 1 calc R . .
C77 C 0.1518(6) -0.1376(4) 0.3001(4) 0.0399(18) Uani 1 1 d . . .
H77A H 0.1619 -0.1764 0.3382 0.048 Uiso 1 1 calc R . .
H77B H 0.1144 -0.0978 0.3161 0.048 Uiso 1 1 calc R . .
C78 C 0.0743(8) -0.1605(6) 0.2561(5) 0.062(3) Uani 1 1 d . . .
H78A H 0.0212 -0.1995 0.2813 0.074 Uiso 1 1 calc R . .
H78B H 0.0247 -0.1215 0.2358 0.074 Uiso 1 1 calc R . .
C79 C 0.1616(8) -0.1831(6) 0.2054(5) 0.060(3) Uani 1 1 d . . .
H79A H 0.1254 -0.1802 0.1654 0.072 Uiso 1 1 calc R . .
H79B H 0.1874 -0.2317 0.2219 0.072 Uiso 1 1 calc R . .
C80 C 0.2652(7) -0.1343(4) 0.1916(4) 0.0352(16) Uani 1 1 d . . .
H80A H 0.2513 -0.0918 0.1578 0.042 Uiso 1 1 calc R . .
H80B H 0.3396 -0.1570 0.1761 0.042 Uiso 1 1 calc R . .
C81 C 0.3606(10) 0.4642(6) 0.0476(6) 0.068(3) Uani 1 1 d . . .

loop_
_atom_site_aniso_label
_atom_site_aniso_U_11
_atom_site_aniso_U_22
_atom_site_aniso_U_33
_atom_site_aniso_U_23
_atom_site_aniso_U_13
_atom_site_aniso_U_12
Ru1 0.0188(3) 0.0359(3) 0.0311(3) -0.0077(3) 0.0001(2) 0.0019(2)
Ru2 0.0135(2) 0.0292(3) 0.0312(3) -0.0070(2) -0.0012(2) 0.0052(2)
Ru3 0.0174(3) 0.0314(3) 0.0309(3) -0.0051(2) -0.0003(2) 0.0023(2)
Ru4 0.0166(3) 0.0313(3) 0.0309(3) -0.0049(2) -0.0007(2) 0.0032(2)
P1 0.0147(8) 0.0297(9) 0.0308(9) -0.0072(8) -0.0010(7) 0.0051(6)
P2 0.0148(8) 0.0285(9) 0.0346(9) -0.0066(8) -0.0016(7) 0.0069(6)
P3 0.0176(8) 0.0337(10) 0.0308(9) -0.0066(8) -0.0016(7) 0.0022(7)
P4 0.0172(8) 0.0347(10) 0.0333(9) -0.0072(8) -0.0011(7) 0.0042(7)
P5 0.0303(10) 0.0474(12) 0.0369(10) -0.0093(10) -0.0057(8) -0.0003(9)
P6 0.0323(11) 0.0428(12) 0.0440(11) 0.0000(10) -0.0008(9) 0.0051(9)
F1 0.042(3) 0.068(3) 0.049(3) -0.012(3) -0.017(2) 0.006(2)
F2 0.039(3) 0.108(5) 0.043(3) -0.021(3) 0.004(2) 0.003(3)
F3 0.035(3) 0.074(4) 0.045(3) -0.015(3) -0.012(2) 0.008(2)
F4 0.036(3) 0.084(4) 0.048(3) -0.012(3) -0.002(2) 0.017(3)
F5 0.070(4) 0.054(3) 0.082(4) -0.012(3) -0.022(3) -0.012(3)
F6 0.063(4) 0.049(3) 0.079(4) -0.010(3) -0.022(3) -0.005(3)
O1 0.103(6) 0.049(4) 0.060(4) -0.028(4) 0.022(4) -0.035(4)
O2 0.054(4) 0.058(4) 0.031(3) -0.017(3) 0.002(3) 0.004(3)
O3 0.080(5) 0.067(5) 0.053(4) -0.013(4) -0.008(4) 0.006(4)
N1 0.034(3) 0.047(4) 0.024(3) -0.006(3) 0.010(3) 0.003(3)
N2 0.027(3) 0.064(5) 0.033(3) 0.001(3) -0.007(3) -0.006(3)
N3 0.022(3) 0.032(3) 0.032(3) -0.008(3) -0.003(2) 0.004(2)
N4 0.019(3) 0.041(4) 0.042(3) -0.009(3) -0.002(3) 0.004(3)
N5 0.021(3) 0.037(3) 0.031(3) -0.011(3) 0.000(2) 0.001(2)
N6 0.033(3) 0.032(3) 0.026(3) -0.008(3) -0.001(2) -0.002(3)
C1 0.036(5) 0.073(7) 0.040(4) -0.018(5) 0.001(4) -0.006(4)
C2 0.049(5) 0.085(7) 0.029(4) -0.019(5) 0.003(4) -0.003(5)
C3 0.050(6) 0.104(9) 0.030(4) -0.004(5) -0.006(4) -0.018(6)
C4 0.034(4) 0.058(6) 0.045(5) 0.013(4) -0.002(4) 0.004(4)
C5 0.027(4) 0.044(5) 0.053(5) 0.000(4) 0.001(4) 0.005(3)
C6 0.031(4) 0.036(4) 0.047(4) -0.003(4) 0.001(3) 0.005(3)
C7 0.031(4) 0.047(5) 0.043(4) -0.014(4) 0.007(3) -0.004(3)
C8 0.059(6) 0.058(6) 0.056(6) -0.020(5) 0.018(5) 0.003(5)
C9 0.024(4) 0.091(8) 0.053(5) 0.001(5) -0.007(4) -0.012(4)
C10 0.046(5) 0.041(5) 0.050(5) -0.010(4) -0.008(4) -0.001(4)
C11 0.018(3) 0.031(4) 0.040(4) -0.008(3) -0.004(3) 0.008(3)
C12 0.024(3) 0.032(4) 0.034(4) -0.007(3) -0.002(3) 0.001(3)
C13 0.033(4) 0.046(5) 0.031(4) -0.007(4) -0.007(3) -0.003(3)
C14 0.031(4) 0.049(5) 0.034(4) -0.009(4) 0.000(3) 0.006(3)
C15 0.021(3) 0.035(4) 0.033(3) -0.006(3) 0.003(3) -0.001(3)
C16 0.020(3) 0.035(4) 0.030(3) -0.011(3) -0.005(3) 0.011(3)
C17 0.018(3) 0.036(4) 0.041(4) -0.012(3) -0.002(3) 0.005(3)
C18 0.040(4) 0.041(4) 0.038(4) -0.009(4) -0.005(3) -0.006(4)
C19 0.022(4) 0.050(5) 0.059(5) -0.026(4) -0.008(3) -0.002(3)
C20 0.017(3) 0.030(4) 0.043(4) -0.009(3) -0.001(3) 0.002(3)
C21 0.017(3) 0.030(4) 0.036(4) -0.006(3) -0.004(3) 0.009(3)
C22 0.021(3) 0.032(4) 0.043(4) -0.012(3) -0.002(3) 0.006(3)
C23 0.021(3) 0.034(4) 0.046(4) -0.008(4) -0.003(3) 0.007(3)
C24 0.016(3) 0.042(4) 0.043(4) -0.011(4) -0.003(3) 0.015(3)
C25 0.020(3) 0.040(4) 0.038(4) -0.009(3) -0.008(3) 0.013(3)
C26 0.018(3) 0.049(5) 0.046(4) -0.012(4) -0.004(3) 0.012(3)
C27 0.020(3) 0.050(5) 0.052(5) -0.018(4) 0.002(3) -0.002(3)
C28 0.031(4) 0.069(6) 0.049(5) -0.017(5) 0.011(4) -0.002(4)
C29 0.029(4) 0.059(6) 0.064(6) -0.027(5) 0.004(4) 0.011(4)
C30 0.028(4) 0.042(4) 0.051(5) -0.020(4) 0.004(3) 0.010(3)
C31 0.022(3) 0.026(3) 0.050(4) -0.013(3) -0.011(3) 0.011(3)
C32 0.034(4) 0.032(4) 0.066(6) -0.004(4) -0.017(4) 0.010(3)
C33 0.040(4) 0.031(4) 0.061(5) -0.011(4) -0.019(4) 0.008(3)
C34 0.043(5) 0.033(4) 0.057(5) -0.014(4) -0.019(4) 0.013(3)
C35 0.022(3) 0.037(4) 0.052(4) -0.018(4) -0.009(3) 0.006(3)
C36 0.020(3) 0.033(4) 0.034(4) -0.005(3) 0.000(3) 0.002(3)
C37 0.015(3) 0.037(4) 0.046(4) -0.016(4) 0.000(3) 0.005(3)
C38 0.027(4) 0.042(4) 0.043(4) -0.012(4) -0.008(3) 0.000(3)
C39 0.042(5) 0.052(5) 0.075(6) -0.021(5) -0.033(5) 0.005(4)
C40 0.032(4) 0.045(5) 0.055(5) -0.018(4) -0.017(4) 0.013(3)
C41 0.021(4) 0.032(4) 0.057(5) 0.006(4) -0.007(3) 0.003(3)
C42 0.029(4) 0.029(4) 0.049(4) -0.004(4) 0.001(3) 0.001(3)
C43 0.025(4) 0.025(4) 0.054(5) -0.005(3) -0.008(3) -0.002(3)
C44 0.022(3) 0.038(4) 0.032(4) -0.005(3) 0.005(3) 0.000(3)
C45 0.030(4) 0.048(5) 0.028(3) -0.012(3) 0.002(3) -0.006(3)
C46 0.032(4) 0.046(5) 0.035(4) -0.001(4) -0.013(3) -0.005(3)
C47 0.031(4) 0.037(4) 0.039(4) -0.002(4) -0.007(3) 0.002(3)
C48 0.032(4) 0.052(5) 0.054(5) -0.008(4) 0.007(4) 0.015(4)
C49 0.026(4) 0.040(4) 0.046(4) -0.017(4) -0.008(3) -0.001(3)
C50 0.037(4) 0.042(4) 0.034(4) -0.011(4) -0.007(3) 0.003(3)
C51 0.021(3) 0.041(4) 0.032(3) -0.005(3) 0.000(3) 0.007(3)
C52 0.019(3) 0.036(4) 0.045(4) -0.014(4) -0.003(3) 0.006(3)
C53 0.032(4) 0.037(4) 0.051(5) -0.013(4) -0.006(4) 0.008(3)
C54 0.034(4) 0.032(4) 0.050(5) -0.009(4) -0.012(4) 0.007(3)
C55 0.032(4) 0.034(4) 0.042(4) 0.003(4) -0.004(3) 0.006(3)
C56 0.028(4) 0.036(4) 0.036(4) -0.010(3) -0.008(3) 0.002(3)
C57 0.036(4) 0.056(5) 0.045(4) -0.016(4) -0.005(4) 0.002(4)
C58 0.062(6) 0.072(7) 0.048(5) -0.028(5) -0.012(5) -0.001(5)
C59 0.111(10) 0.076(8) 0.040(5) -0.022(6) 0.004(6) -0.018(7)
C60 0.045(5) 0.044(5) 0.043(4) -0.011(4) -0.015(4) 0.000(4)
C61 0.022(3) 0.044(4) 0.023(3) -0.002(3) 0.000(3) 0.003(3)
C62 0.021(3) 0.051(5) 0.028(3) -0.011(3) 0.003(3) -0.001(3)
C63 0.034(4) 0.061(6) 0.036(4) -0.014(4) 0.001(3) -0.005(4)
C64 0.019(3) 0.062(5) 0.039(4) -0.011(4) 0.007(3) 0.002(3)
C65 0.023(4) 0.048(5) 0.039(4) -0.007(4) -0.005(3) 0.000(3)
C66 0.019(3) 0.032(4) 0.038(4) -0.005(3) 0.004(3) 0.005(3)
C67 0.025(4) 0.045(4) 0.039(4) -0.013(4) -0.011(3) 0.005(3)
C68 0.044(5) 0.050(5) 0.043(4) -0.005(4) -0.012(4) 0.015(4)
C69 0.028(4) 0.052(5) 0.043(4) -0.006(4) -0.005(3) 0.012(4)
C70 0.026(4) 0.039(4) 0.046(4) -0.010(4) -0.003(3) 0.009(3)
C71 0.019(3) 0.041(4) 0.042(4) -0.009(4) -0.004(3) 0.004(3)
C72 0.032(4) 0.037(4) 0.032(4) -0.016(3) -0.004(3) -0.002(3)
C73 0.050(5) 0.043(5) 0.047(5) -0.011(4) -0.006(4) 0.006(4)
C74 0.045(5) 0.050(5) 0.029(4) -0.004(4) 0.005(3) -0.003(4)
C75 0.022(3) 0.037(4) 0.038(4) -0.009(3) 0.001(3) 0.007(3)
C76 0.019(3) 0.040(4) 0.032(3) -0.005(3) -0.001(3) 0.005(3)
C77 0.023(4) 0.041(4) 0.050(5) -0.008(4) 0.007(3) -0.005(3)
C78 0.028(4) 0.093(8) 0.066(6) -0.025(6) 0.003(4) -0.015(5)
C79 0.042(5) 0.073(7) 0.069(6) -0.021(6) -0.008(5) -0.009(5)
C80 0.027(4) 0.036(4) 0.041(4) -0.008(4) -0.006(3) 0.007(3)
C81 0.067(7) 0.052(6) 0.074(7) -0.004(5) 0.001(6) 0.015(5)

loop_
_atom_type_symbol
_atom_type_description
_atom_type_scat_dispersion_real
_atom_type_scat_dispersion_imag
_atom_type_scat_source
C C 0.0033 0.0016 'International Tables Vol C Tables 4.2.6.8 and 6.1.1.4'
H H 0.0000 0.0000 'International Tables Vol C Tables 4.2.6.8 and 6.1.1.4'
N N 0.0061 0.0033 'International Tables Vol C Tables 4.2.6.8 and 6.1.1.4'
Ru Ru -1.2594 0.8363 'International Tables Vol C Tables 4.2.6.8 and 6.1.1.4'
P P 0.1023 0.0942 'International Tables Vol C Tables 4.2.6.8 and 6.1.1.4'
F F 0.0171 0.0103 'International Tables Vol C Tables 4.2.6.8 and 6.1.1.4'
O O 0.0106 0.0060 'International Tables Vol C Tables 4.2.6.8 and 6.1.1.4'

loop_
_geom_angle_atom_site_label_1
_geom_angle_atom_site_label_2
_geom_angle_atom_site_label_3
_geom_angle
C1 Ru1 N2 96.1(3)
C1 Ru1 N1 94.6(3)
N2 Ru1 N1 81.3(3)
C1 Ru1 N3 174.8(3)
N2 Ru1 N3 81.6(2)
N1 Ru1 N3 80.5(2)
C1 Ru1 Ru2 80.7(3)
N2 Ru1 Ru2 138.52(18)
N1 Ru1 Ru2 140.11(18)
N3 Ru1 Ru2 104.12(15)
P1 Ru2 P2 97.20(7)
P1 Ru2 Ru1 130.26(5)
P2 Ru2 Ru1 130.84(5)
C41 Ru3 N4 91.8(3)
C41 Ru3 N5 97.1(3)
N4 Ru3 N5 79.9(2)
C41 Ru3 N6 172.1(3)
N4 Ru3 N6 80.3(2)
N5 Ru3 N6 80.9(2)
C41 Ru3 Ru4 78.8(2)
N4 Ru3 Ru4 144.21(16)
N5 Ru3 Ru4 135.24(17)
N6 Ru3 Ru4 108.06(16)
P3 Ru4 P4 102.03(7)
P3 Ru4 Ru3 124.74(5)
P4 Ru4 Ru3 131.04(5)
C16 P1 C11 101.9(3)
C16 P1 C21 103.4(3)
C11 P1 C21 102.2(3)
C16 P1 Ru2 112.8(2)
C11 P1 Ru2 120.4(2)
C21 P1 Ru2 114.0(2)
C36 P2 C26 102.2(3)
C36 P2 C31 102.6(3)
C26 P2 C31 101.7(4)
C36 P2 Ru2 118.3(2)
C26 P2 Ru2 113.3(3)
C31 P2 Ru2 116.4(2)
C51 P3 C61 99.2(3)
C51 P3 C56 101.4(3)
C61 P3 C56 99.3(3)
C51 P3 Ru4 124.4(2)
C61 P3 Ru4 113.3(2)
C56 P3 Ru4 115.3(3)
C66 P4 C76 100.9(3)
C66 P4 C71 98.4(3)
C76 P4 C71 100.7(3)
C66 P4 Ru4 111.7(2)
C76 P4 Ru4 123.1(2)
C71 P4 Ru4 118.2(2)
F2 P5 F5 90.0(4)
F2 P5 F1 91.1(3)
F5 P5 F1 90.7(3)
F2 P5 F6 90.8(4)
F5 P5 F6 178.1(3)
F1 P5 F6 91.1(3)
F2 P5 F4 178.6(3)
F5 P5 F4 89.4(3)
F1 P5 F4 90.2(3)
F6 P5 F4 89.8(3)
F2 P5 F3 90.0(3)
F5 P5 F3 89.1(3)
F1 P5 F3 178.9(3)
F6 P5 F3 89.2(3)
F4 P5 F3 88.7(3)
F8A P6 F12 60.6(10)
F8A P6 F11 119.7(10)
F12 P6 F11 176.4(6)
F8A P6 F7 56.8(9)
F12 P6 F7 90.2(6)
F11 P6 F7 92.9(6)
F8A P6 F10A 173.1(13)
F12 P6 F10A 119.3(10)
F11 P6 F10A 60.9(9)
F7 P6 F10A 116.7(9)
F8A P6 F10 132.8(11)
F12 P6 F10 88.1(7)
F11 P6 F10 93.7(7)
F7 P6 F10 92.1(7)
F10A P6 F10 41.8(9)
F8A P6 F9A 93.5(11)
F12 P6 F9A 68.6(7)
F11 P6 F9A 107.9(7)
F7 P6 F9A 149.9(7)
F10A P6 F9A 92.7(10)
F10 P6 F9A 107.7(8)
F8A P6 F8 47.3(10)
F12 P6 F8 90.9(6)
F11 P6 F8 87.2(6)
F7 P6 F8 88.9(5)
F10A P6 F8 138.3(10)
F10 P6 F8 178.6(6)
F9A P6 F8 71.0(7)
F8A P6 F12A 90.4(11)
F12 P6 F12A 38.1(6)
F11 P6 F12A 143.9(8)
F7 P6 F12A 87.6(7)
F10A P6 F12A 86.9(11)
F10 P6 F12A 50.3(7)
F9A P6 F12A 87.9(8)
F8 P6 F12A 128.9(7)
F8A P6 F9 121.3(10)
F12 P6 F9 89.8(6)
F11 P6 F9 87.1(6)
F7 P6 F9 177.7(6)
F10A P6 F9 65.2(9)
F10 P6 F9 90.2(7)
F9A P6 F9 28.6(5)
F8 P6 F9 88.7(5)
F12A P6 F9 93.8(7)
F8A P6 F7A 84.1(11)
F12 P6 F7A 108.3(7)
F11 P6 F7A 75.2(7)
F7 P6 F7A 27.5(6)
F10A P6 F7A 89.6(10)
F10 P6 F7A 72.7(8)
F9A P6 F7A 176.8(8)
F8 P6 F7A 108.6(7)
F12A P6 F7A 90.0(8)
F9 P6 F7A 154.2(8)
F8A P6 F11A 97.4(13)
F12 P6 F11A 151.8(10)
F11 P6 F11A 26.2(8)
F7 P6 F11A 91.5(9)
F10A P6 F11A 84.7(12)
F10 P6 F11A 119.9(10)
F9A P6 F11A 97.6(10)
F8 P6 F11A 61.0(9)
F12A P6 F11A 170.1(11)
F9 P6 F11A 87.4(9)
F7A P6 F11A 84.8(10)
C8 N1 C7 107.8(7)
C8 N1 C2 108.5(7)
C7 N1 C2 111.7(7)
C8 N1 Ru1 113.9(5)
C7 N1 Ru1 104.7(4)
C2 N1 Ru1 110.4(5)
C9 N2 C3 108.3(7)
C9 N2 C4 110.1(7)
C3 N2 C4 110.3(7)
C9 N2 Ru1 113.5(5)
C3 N2 Ru1 104.5(6)
C4 N2 Ru1 109.9(5)
C10 N3 C6 110.1(6)
C10 N3 C5 107.7(6)
C6 N3 C5 109.7(6)
C10 N3 Ru1 115.4(5)
C6 N3 Ru1 110.1(4)
C5 N3 Ru1 103.6(4)
C48 N4 C47 109.8(6)
C48 N4 C42 108.2(6)
C47 N4 C42 110.9(6)
C48 N4 Ru3 112.4(5)
C47 N4 Ru3 110.6(5)
C42 N4 Ru3 104.9(4)
C49 N5 C43 109.3(5)
C49 N5 C44 109.0(6)
C43 N5 C44 111.7(6)
C49 N5 Ru3 112.5(4)
C43 N5 Ru3 110.9(4)
C44 N5 Ru3 103.3(4)
C50 N6 C46 108.6(6)
C50 N6 C45 110.5(6)
C46 N6 C45 111.6(6)
C50 N6 Ru3 113.3(4)
C46 N6 Ru3 104.2(4)
C45 N6 Ru3 108.6(4)
O1 C1 Ru1 175.8(8)
N1 C2 C3 111.9(7)
N2 C3 C2 112.2(7)
C5 C4 N2 112.7(7)
C4 C5 N3 111.8(7)
N3 C6 C7 111.3(6)
N1 C7 C6 110.9(6)
C12 C11 C15 102.4(6)
C12 C11 P1 115.2(5)
C15 C11 P1 120.5(5)
C13 C12 C11 103.3(6)
C12 C13 C14 104.0(6)
C13 C14 C15 106.5(6)
C11 C15 C14 104.7(6)
C17 C16 C20 104.7(5)
C17 C16 P1 113.2(5)
C20 C16 P1 121.1(5)
C18 C17 C16 104.4(6)
C19 C18 C17 103.5(6)
C18 C19 C20 106.0(6)
C19 C20 C16 105.8(6)
C25 C21 C22 103.0(6)
C25 C21 P1 114.7(5)
C22 C21 P1 114.8(5)
C23 C22 C21 106.6(6)
C24 C23 C22 106.4(6)
C25 C24 C23 103.3(6)
C24 C25 C21 103.7(6)
C30 C26 C27 102.7(7)
C30 C26 P2 116.4(5)
C27 C26 P2 115.7(6)
C26 C27 C28 104.7(7)
C29 C28 C27 106.3(7)
C30 C29 C28 107.3(7)
C29 C30 C26 103.8(6)
C32 C31 C35 104.7(6)
C32 C31 P2 121.2(5)
C35 C31 P2 113.0(5)
C33 C32 C31 104.5(6)
C32 C33 C34 101.9(7)
C35 C34 C33 104.3(6)
C34 C35 C31 105.7(6)
C37 C36 C40 102.1(6)
C37 C36 P2 116.9(5)
C40 C36 P2 121.2(5)
C38 C37 C36 102.7(6)
C39 C38 C37 104.1(6)
C40 C39 C38 107.6(6)
C39 C40 C36 105.6(7)
O2 C41 Ru3 174.1(7)
N4 C42 C43 109.9(6)
N5 C43 C42 111.1(6)
C45 C44 N5 110.4(6)
N6 C45 C44 112.8(6)
N6 C46 C47 110.7(6)
N4 C47 C46 111.9(6)
C55 C51 C52 104.7(6)
C55 C51 P3 117.2(5)
C52 C51 P3 111.9(5)
C53 C52 C51 105.9(6)
C54 C53 C52 103.0(6)
C53 C54 C55 103.5(6)
C54 C55 C51 106.1(6)
C60 C56 C57 105.4(6)
C60 C56 P3 114.4(5)
C57 C56 P3 114.4(5)
C58 C57 C56 103.9(7)
C59 C58 C57 103.9(8)
C58 C59 C60 109.4(9)
C59 C60 C56 105.6(7)
C65 C61 C62 102.8(6)
C65 C61 P3 115.0(5)
C62 C61 P3 116.2(5)
C63 C62 C61 105.9(6)
C64 C63 C62 106.3(6)
C63 C64 C65 103.3(6)
C64 C65 C61 102.8(6)
C70 C66 C67 103.4(6)
C70 C66 P4 114.7(5)
C67 C66 P4 117.2(5)
C68 C67 C66 106.7(6)
C69 C68 C67 106.4(7)
C68 C69 C70 103.4(7)
C69 C70 C66 103.5(6)
C72 C71 C75 103.7(6)
C72 C71 P4 113.1(5)
C75 C71 P4 116.3(5)
C73 C72 C71 104.1(6)
C72 C73 C74 107.3(7)
C73 C74 C75 105.8(6)
C71 C75 C74 105.6(6)
C77 C76 C80 104.7(6)
C77 C76 P4 118.3(5)
C80 C76 P4 113.6(5)
C78 C77 C76 106.5(7)
C79 C78 C77 104.6(7)
C78 C79 C80 105.7(8)
C79 C80 C76 105.5(7)

loop_
_geom_bond_atom_site_label_1
_geom_bond_atom_site_label_2
_geom_bond_distance
Ru1 C1 1.827(10)
Ru1 N2 2.166(6)
Ru1 N1 2.171(6)
Ru1 N3 2.194(6)
Ru1 Ru2 2.6478(8)
Ru2 P1 2.2567(18)
Ru2 P2 2.2596(18)
Ru3 C41 1.825(9)
Ru3 N4 2.180(7)
Ru3 N5 2.180(6)
Ru3 N6 2.204(6)
Ru3 Ru4 2.6761(8)
Ru4 P3 2.2690(19)
Ru4 P4 2.2774(18)
P1 C16 1.855(7)
P1 C11 1.856(7)
P1 C21 1.864(7)
P2 C36 1.850(7)
P2 C26 1.859(8)
P2 C31 1.861(8)
P3 C51 1.871(8)
P3 C61 1.876(7)
P3 C56 1.889(7)
P4 C66 1.865(7)
P4 C76 1.872(8)
P4 C71 1.875(8)
P5 F2 1.582(5)
P5 F5 1.588(6)
P5 F1 1.592(5)
P5 F6 1.595(6)
P5 F4 1.602(5)
P5 F3 1.618(5)
P6 F8A 1.56(3)
P6 F12 1.576(11)
P6 F11 1.577(11)
P6 F7 1.579(10)
P6 F10A 1.58(2)
P6 F10 1.586(15)
P6 F9A 1.596(15)
P6 F8 1.598(10)
P6 F12A 1.601(16)
P6 F9 1.602(10)
P6 F7A 1.622(16)
P6 F11A 1.66(2)
O1 C1 1.163(11)
O2 C41 1.180(10)
O3 C81 1.423(13)
N1 C8 1.479(12)
N1 C7 1.492(10)
N1 C2 1.496(11)
N2 C9 1.491(10)
N2 C3 1.492(12)
N2 C4 1.503(12)
N3 C10 1.473(10)
N3 C6 1.491(10)
N3 C5 1.506(10)
N4 C48 1.487(10)
N4 C47 1.492(10)
N4 C42 1.494(9)
N5 C49 1.478(9)
N5 C43 1.495(9)
N5 C44 1.502(9)
N6 C50 1.474(9)
N6 C46 1.491(10)
N6 C45 1.493(9)
C2 C3 1.504(13)
C4 C5 1.496(12)
C6 C7 1.501(11)
C11 C12 1.536(10)
C11 C15 1.548(10)
C12 C13 1.524(10)
C13 C14 1.549(11)
C14 C15 1.553(10)
C16 C17 1.546(9)
C16 C20 1.556(9)
C17 C18 1.522(10)
C18 C19 1.517(11)
C19 C20 1.553(10)
C21 C25 1.555(9)
C21 C22 1.557(10)
C22 C23 1.534(10)
C23 C24 1.529(10)
C24 C25 1.521(10)
C26 C30 1.540(11)
C26 C27 1.543(11)
C27 C28 1.549(11)
C28 C29 1.515(13)
C29 C30 1.513(11)
C31 C32 1.548(10)
C31 C35 1.568(10)
C32 C33 1.525(11)
C33 C34 1.530(11)
C34 C35 1.517(10)
C36 C37 1.539(10)
C36 C40 1.557(10)
C37 C38 1.537(10)
C38 C39 1.522(12)
C39 C40 1.518(11)
C42 C43 1.504(11)
C44 C45 1.496(10)
C46 C47 1.506(11)
C51 C55 1.551(10)
C51 C52 1.561(10)
C52 C53 1.540(10)
C53 C54 1.524(11)
C54 C55 1.528(11)
C56 C60 1.530(11)
C56 C57 1.544(11)
C57 C58 1.517(12)
C58 C59 1.485(15)
C59 C60 1.494(12)
C61 C65 1.545(10)
C61 C62 1.561(9)
C62 C63 1.538(10)
C63 C64 1.517(11)
C64 C65 1.524(11)
C66 C70 1.535(10)
C66 C67 1.543(10)
C67 C68 1.525(11)
C68 C69 1.520(12)
C69 C70 1.523(11)
C71 C72 1.525(10)
C71 C75 1.532(11)
C72 C73 1.514(11)
C73 C74 1.520(12)
C74 C75 1.545(11)
C76 C77 1.550(10)
C76 C80 1.558(10)
C77 C78 1.528(12)
C78 C79 1.494(14)
C79 C80 1.494(11)

loop_
_geom_torsion_atom_site_label_1
_geom_torsion_atom_site_label_2
_geom_torsion_atom_site_label_3
_geom_torsion_atom_site_label_4
_geom_torsion
C1 Ru1 Ru2 P1 -80.4(3)
N2 Ru1 Ru2 P1 8.3(3)
N1 Ru1 Ru2 P1 -166.5(3)
N3 Ru1 Ru2 P1 101.56(17)
C1 Ru1 Ru2 P2 81.3(3)
N2 Ru1 Ru2 P2 170.0(3)
N1 Ru1 Ru2 P2 -4.8(3)
N3 Ru1 Ru2 P2 -96.79(17)
C41 Ru3 Ru4 P3 -87.1(2)
N4 Ru3 Ru4 P3 -164.4(3)
N5 Ru3 Ru4 P3 1.8(2)
N6 Ru3 Ru4 P3 97.10(18)
C41 Ru3 Ru4 P4 73.0(2)
N4 Ru3 Ru4 P4 -4.3(3)
N5 Ru3 Ru4 P4 161.9(2)
N6 Ru3 Ru4 P4 -102.81(18)
P2 Ru2 P1 C16 -85.9(2)
Ru1 Ru2 P1 C16 80.2(2)
P2 Ru2 P1 C11 34.5(3)
Ru1 Ru2 P1 C11 -159.4(3)
P2 Ru2 P1 C21 156.5(2)
Ru1 Ru2 P1 C21 -37.4(3)
P1 Ru2 P2 C36 -71.6(3)
Ru1 Ru2 P2 C36 122.5(3)
P1 Ru2 P2 C26 168.8(3)
Ru1 Ru2 P2 C26 2.8(3)
P1 Ru2 P2 C31 51.4(3)
Ru1 Ru2 P2 C31 -114.6(3)
P4 Ru4 P3 C51 25.1(3)
Ru3 Ru4 P3 C51 -170.2(3)
P4 Ru4 P3 C61 145.5(3)
Ru3 Ru4 P3 C61 -49.7(3)
P4 Ru4 P3 C56 -101.0(3)
Ru3 Ru4 P3 C56 63.7(3)
P3 Ru4 P4 C66 -171.0(3)
Ru3 Ru4 P4 C66 25.7(3)
P3 Ru4 P4 C76 -50.8(3)
Ru3 Ru4 P4 C76 145.8(3)
P3 Ru4 P4 C71 76.0(3)
Ru3 Ru4 P4 C71 -87.4(3)
C1 Ru1 N1 C8 -34.7(7)
N2 Ru1 N1 C8 -130.2(7)
N3 Ru1 N1 C8 147.0(6)
Ru2 Ru1 N1 C8 46.3(7)
C1 Ru1 N1 C7 -152.1(6)
N2 Ru1 N1 C7 112.4(5)
N3 Ru1 N1 C7 29.5(5)
Ru2 Ru1 N1 C7 -71.1(6)
C1 Ru1 N1 C2 87.6(6)
N2 Ru1 N1 C2 -7.9(6)
N3 Ru1 N1 C2 -90.7(6)
Ru2 Ru1 N1 C2 168.6(5)
C1 Ru1 N2 C9 53.5(7)
N1 Ru1 N2 C9 147.3(7)
N3 Ru1 N2 C9 -131.2(7)
Ru2 Ru1 N2 C9 -29.4(8)
C1 Ru1 N2 C3 -64.4(6)
N1 Ru1 N2 C3 29.4(6)
N3 Ru1 N2 C3 111.0(6)
Ru2 Ru1 N2 C3 -147.2(5)
C1 Ru1 N2 C4 177.3(6)
N1 Ru1 N2 C4 -88.9(5)
N3 Ru1 N2 C4 -7.4(5)
Ru2 Ru1 N2 C4 94.4(5)
C1 Ru1 N3 C10 -150(3)
N2 Ru1 N3 C10 146.6(6)
N1 Ru1 N3 C10 -130.9(6)
Ru2 Ru1 N3 C10 8.6(5)
C1 Ru1 N3 C6 -24(4)
N2 Ru1 N3 C6 -88.1(5)
N1 Ru1 N3 C6 -5.6(5)
Ru2 Ru1 N3 C6 133.9(4)
C1 Ru1 N3 C5 93(4)
N2 Ru1 N3 C5 29.2(5)
N1 Ru1 N3 C5 111.7(5)
Ru2 Ru1 N3 C5 -108.8(4)
C41 Ru3 N4 C48 -51.3(6)
N5 Ru3 N4 C48 -148.2(6)
N6 Ru3 N4 C48 129.4(6)
Ru4 Ru3 N4 C48 22.0(7)
C41 Ru3 N4 C47 -174.3(5)
N5 Ru3 N4 C47 88.8(5)
N6 Ru3 N4 C47 6.4(4)
Ru4 Ru3 N4 C47 -101.1(5)
C41 Ru3 N4 C42 66.1(5)
N5 Ru3 N4 C42 -30.8(5)
N6 Ru3 N4 C42 -113.2(5)
Ru4 Ru3 N4 C42 139.3(4)
C41 Ru3 N5 C49 38.8(5)
N4 Ru3 N5 C49 129.4(5)
N6 Ru3 N5 C49 -148.9(5)
Ru4 Ru3 N5 C49 -42.4(5)
C41 Ru3 N5 C43 -84.0(5)
N4 Ru3 N5 C43 6.6(5)
N6 Ru3 N5 C43 88.2(5)
Ru4 Ru3 N5 C43 -165.2(4)
C41 Ru3 N5 C44 156.2(5)
N4 Ru3 N5 C44 -113.2(5)
N6 Ru3 N5 C44 -31.6(4)
Ru4 Ru3 N5 C44 75.0(5)
C41 Ru3 N6 C50 -152.7(19)
N4 Ru3 N6 C50 -147.8(5)
N5 Ru3 N6 C50 131.0(5)
Ru4 Ru3 N6 C50 -3.7(5)
C41 Ru3 N6 C46 -35(2)
N4 Ru3 N6 C46 -30.0(4)
N5 Ru3 N6 C46 -111.2(4)
Ru4 Ru3 N6 C46 114.1(4)
C41 Ru3 N6 C45 84(2)
N4 Ru3 N6 C45 89.0(5)
N5 Ru3 N6 C45 7.8(5)
Ru4 Ru3 N6 C45 -126.9(4)
N2 Ru1 C1 O1 60(12)
N1 Ru1 C1 O1 -21(12)
N3 Ru1 C1 O1 -3(15)
Ru2 Ru1 C1 O1 -161(12)
C8 N1 C2 C3 109.4(9)
C7 N1 C2 C3 -131.9(9)
Ru1 N1 C2 C3 -16.0(10)
C9 N2 C3 C2 -169.4(9)
C4 N2 C3 C2 70.1(10)
Ru1 N2 C3 C2 -48.0(10)
N1 C2 C3 N2 44.1(13)
C9 N2 C4 C5 108.5(8)
C3 N2 C4 C5 -132.0(7)
Ru1 N2 C4 C5 -17.3(8)
N2 C4 C5 N3 45.6(9)
C10 N3 C5 C4 -170.9(7)
C6 N3 C5 C4 69.3(8)
Ru1 N3 C5 C4 -48.2(7)
C10 N3 C6 C7 108.0(8)
C5 N3 C6 C7 -133.7(7)
Ru1 N3 C6 C7 -20.3(8)
C8 N1 C7 C6 -172.1(7)
C2 N1 C7 C6 68.8(8)
Ru1 N1 C7 C6 -50.6(7)
N3 C6 C7 N1 48.6(9)
C16 P1 C11 C12 -168.0(5)
C21 P1 C11 C12 -61.2(5)
Ru2 P1 C11 C12 66.4(5)
C16 P1 C11 C15 -44.5(6)
C21 P1 C11 C15 62.3(6)
Ru2 P1 C11 C15 -170.1(4)
C15 C11 C12 C13 44.0(7)
P1 C11 C12 C13 176.6(5)
C11 C12 C13 C14 -38.1(7)
C12 C13 C14 C15 17.5(8)
C12 C11 C15 C14 -32.5(7)
P1 C11 C15 C14 -161.9(5)
C13 C14 C15 C11 9.4(8)
C11 P1 C16 C17 -166.0(5)
C21 P1 C16 C17 88.1(5)
Ru2 P1 C16 C17 -35.5(5)
C11 P1 C16 C20 68.5(6)
C21 P1 C16 C20 -37.3(6)
Ru2 P1 C16 C20 -161.0(5)
C20 C16 C17 C18 -31.0(7)
P1 C16 C17 C18 -164.9(5)
C16 C17 C18 C19 40.2(8)
C17 C18 C19 C20 -33.7(8)
C18 C19 C20 C16 14.4(8)
C17 C16 C20 C19 10.2(8)
P1 C16 C20 C19 139.5(6)
C16 P1 C21 C25 -51.3(6)
C11 P1 C21 C25 -156.8(5)
Ru2 P1 C21 C25 71.6(5)
C16 P1 C21 C22 -170.3(5)
C11 P1 C21 C22 84.2(6)
Ru2 P1 C21 C22 -47.4(6)
C25 C21 C22 C23 18.0(7)
P1 C21 C22 C23 143.4(5)
C21 C22 C23 C24 7.1(8)
C22 C23 C24 C25 -30.0(8)
C23 C24 C25 C21 41.4(7)
C22 C21 C25 C24 -36.7(7)
P1 C21 C25 C24 -162.1(5)
C36 P2 C26 C30 174.6(6)
C31 P2 C26 C30 68.8(7)
Ru2 P2 C26 C30 -56.9(7)
C36 P2 C26 C27 -64.6(6)
C31 P2 C26 C27 -170.4(6)
Ru2 P2 C26 C27 63.9(6)
C30 C26 C27 C28 -34.1(8)
P2 C26 C27 C28 -162.0(6)
C26 C27 C28 C29 16.5(9)
C27 C28 C29 C30 8.0(10)
C28 C29 C30 C26 -29.4(10)
C27 C26 C30 C29 39.0(8)
P2 C26 C30 C29 166.5(6)
C36 P2 C31 C32 -54.9(7)
C26 P2 C31 C32 50.7(7)
Ru2 P2 C31 C32 174.3(6)
C36 P2 C31 C35 179.7(5)
C26 P2 C31 C35 -74.7(5)
Ru2 P2 C31 C35 48.9(6)
C35 C31 C32 C33 -23.2(9)
P2 C31 C32 C33 -152.4(6)
C31 C32 C33 C34 40.5(9)
C32 C33 C34 C35 -42.7(8)
C33 C34 C35 C31 28.2(9)
C32 C31 C35 C34 -3.1(9)
P2 C31 C35 C34 130.8(6)
C26 P2 C36 C37 82.5(6)
C31 P2 C36 C37 -172.4(5)
Ru2 P2 C36 C37 -42.8(6)
C26 P2 C36 C40 -43.1(7)
C31 P2 C36 C40 62.1(7)
Ru2 P2 C36 C40 -168.3(5)
C40 C36 C37 C38 -41.7(7)
P2 C36 C37 C38 -176.4(5)
C36 C37 C38 C39 38.3(8)
C37 C38 C39 C40 -19.7(9)
C38 C39 C40 C36 -6.4(10)
C37 C36 C40 C39 29.8(8)
P2 C36 C40 C39 161.9(6)
N4 Ru3 C41 O2 -10(6)
N5 Ru3 C41 O2 70(6)
N6 Ru3 C41 O2 -5(8)
Ru4 Ru3 C41 O2 -155(6)
C48 N4 C42 C43 171.6(7)
C47 N4 C42 C43 -68.0(8)
Ru3 N4 C42 C43 51.5(7)
C49 N5 C43 C42 -105.1(7)
C44 N5 C43 C42 134.2(6)
Ru3 N5 C43 C42 19.6(7)
N4 C42 C43 N5 -48.4(8)
C49 N5 C44 C45 171.9(6)
C43 N5 C44 C45 -67.2(7)
Ru3 N5 C44 C45 52.1(6)
C50 N6 C45 C44 -106.1(7)
C46 N6 C45 C44 133.1(7)
Ru3 N6 C45 C44 18.8(8)
N5 C44 C45 N6 -49.2(8)
C50 N6 C46 C47 171.2(6)
C45 N6 C46 C47 -66.8(8)
Ru3 N6 C46 C47 50.2(7)
C48 N4 C47 C46 -105.2(8)
C42 N4 C47 C46 135.2(7)
Ru3 N4 C47 C46 19.3(7)
N6 C46 C47 N4 -48.1(8)
C61 P3 C51 C55 61.5(6)
C56 P3 C51 C55 -40.0(6)
Ru4 P3 C51 C55 -171.8(5)
C61 P3 C51 C52 -59.4(5)
C56 P3 C51 C52 -160.9(5)
Ru4 P3 C51 C52 67.2(5)
C55 C51 C52 C53 -11.8(8)
P3 C51 C52 C53 116.2(6)
C51 C52 C53 C54 32.9(8)
C52 C53 C54 C55 -41.4(8)
C53 C54 C55 C51 34.5(8)
C52 C51 C55 C54 -13.8(8)
P3 C51 C55 C54 -138.5(6)
C51 P3 C56 C60 -174.1(6)
C61 P3 C56 C60 84.5(6)
Ru4 P3 C56 C60 -36.9(6)
C51 P3 C56 C57 -52.3(6)
C61 P3 C56 C57 -153.7(6)
Ru4 P3 C56 C57 84.9(6)
C60 C56 C57 C58 -29.0(9)
P3 C56 C57 C58 -155.6(6)
C56 C57 C58 C59 34.5(10)
C57 C58 C59 C60 -27.8(13)
C58 C59 C60 C56 9.5(12)
C57 C56 C60 C59 12.4(10)
P3 C56 C60 C59 139.0(7)
C51 P3 C61 C65 -151.2(5)
C56 P3 C61 C65 -48.0(6)
Ru4 P3 C61 C65 74.8(5)
C51 P3 C61 C62 88.6(6)
C56 P3 C61 C62 -168.2(6)
Ru4 P3 C61 C62 -45.4(6)
C65 C61 C62 C63 20.2(8)
P3 C61 C62 C63 146.7(6)
C61 C62 C63 C64 6.1(9)
C62 C63 C64 C65 -30.5(9)
C63 C64 C65 C61 43.2(8)
C62 C61 C65 C64 -38.9(7)
P3 C61 C65 C64 -166.2(5)
C76 P4 C66 C70 157.5(5)
C71 P4 C66 C70 54.8(6)
Ru4 P4 C66 C70 -70.1(6)
C76 P4 C66 C67 -81.0(6)
C71 P4 C66 C67 176.4(5)
Ru4 P4 C66 C67 51.4(6)
C70 C66 C67 C68 -18.9(8)
P4 C66 C67 C68 -146.2(6)
C66 C67 C68 C69 -6.0(8)
C67 C68 C69 C70 28.9(9)
C68 C69 C70 C66 -40.8(8)
C67 C66 C70 C69 36.8(7)
P4 C66 C70 C69 165.6(5)
C66 P4 C71 C72 -94.1(6)
C76 P4 C71 C72 163.1(5)
Ru4 P4 C71 C72 26.1(6)
C66 P4 C71 C75 146.1(5)
C76 P4 C71 C75 43.3(6)
Ru4 P4 C71 C75 -93.7(5)
C75 C71 C72 C73 -37.2(8)
P4 C71 C72 C73 -164.0(5)
C71 C72 C73 C74 29.1(9)
C72 C73 C74 C75 -9.5(9)
C72 C71 C75 C74 31.4(7)
P4 C71 C75 C74 156.2(5)
C73 C74 C75 C71 -13.7(8)
C66 P4 C76 C77 -55.1(6)
C71 P4 C76 C77 45.7(6)
Ru4 P4 C76 C77 179.8(5)
C66 P4 C76 C80 68.2(5)
C71 P4 C76 C80 169.0(5)
Ru4 P4 C76 C80 -56.9(6)
C80 C76 C77 C78 -5.1(9)
P4 C76 C77 C78 122.5(7)
C76 C77 C78 C79 25.3(11)
C77 C78 C79 C80 -36.6(11)
C78 C79 C80 C76 33.4(10)
C77 C76 C80 C79 -16.9(8)
P4 C76 C80 C79 -147.3(6)
